data_9005099
loop_
_publ_author_name
'Oberti, R.'
'Ungaretti, L.'
'Cannillo, E.'
'Hawthorne, F. C.'

_publ_section_title
;The behaviour of Ti in amphiboles: I. Four- and six-coordinate Ti in
 richterite Sample: R(8) Potassium-fluor-richterite
;
_journal_name_full 'European Journal of Mineralogy'
_journal_page_first 425
_journal_page_last 439
_journal_volume 4
_journal_year 1992
_chemical_formula_sum
;Al0.062 Ca1.026 F1.444 Fe0.295 H0.556 K Mg4.656 Mn0.007 Na0.935 O22.556
 Si7.58 Ti0.399
;
_chemical_name_mineral Richterite
_space_group_IT_number 12
_symmetry_space_group_name_Hall '-C 2y'
_symmetry_space_group_name_H-M 'C 1 2/m 1'
_cell_angle_alpha 90
_cell_angle_beta 105.01
_cell_angle_gamma 90
_cell_formula_units_Z 2
_cell_length_a 10.022
_cell_length_b 18.029
_cell_length_c 5.284
_cell_volume 922.173
_database_code_amcsd 0006444
_exptl_crystal_density_diffrn 3.077
_cod_original_formula_sum
;O22.556 (F1.444 K) Ti.399 Fe.295 Mg4.656 Mn.007 Ca1.026 Na.935 Si7.58 Al.062
 H.556
;
_cod_database_code 9005099

loop_
_space_group_symop_operation_xyz
x,y,z
1/2+x,1/2+y,z
x,-y,z
1/2+x,1/2-y,z
-x,y,-z
1/2-x,1/2+y,-z
-x,-y,-z
1/2-x,1/2-y,-z

loop_
_atom_site_label
_atom_site_fract_x
_atom_site_fract_y
_atom_site_fract_z
_atom_site_occupancy
_atom_site_U_iso_or_equiv
_atom_site_type_symbol
_atom_site_attached_hydrogens
O1 0.11020 0.08540 0.22000 1.00000 0.00633 O 0
O2 0.11720 0.16940 0.72580 1.00000 0.00811 O 0
O-H3 0.10220 0.00000 0.71480 0.27800 0.00912 O 1
F 0.10220 0.00000 0.71480 0.72200 0.00912 F 0
O4 0.36100 0.24840 0.79930 1.00000 0.01267 O 0
O5 0.34390 0.13000 0.09970 1.00000 0.01127 O 0
O6 0.34070 0.11750 0.59510 1.00000 0.01115 O 0
O7 0.33350 0.00000 0.30680 1.00000 0.00963 O 0
KA 0.00000 0.50000 0.00000 0.33333 0.02508 K 0
KAm 0.03000 0.50000 0.06630 0.33333 0.01988 K 0
TiM1 0.00000 0.08860 0.50000 0.00820 0.00773 Ti 0
FeM1 0.00000 0.08860 0.50000 0.05900 0.00773 Fe 0
MgM1 0.00000 0.08860 0.50000 0.93130 0.00773 Mg 0
MnM1 0.00000 0.08860 0.50000 0.00140 0.00773 Mn 0
TiM2 0.00000 0.17920 0.00000 0.00820 0.00760 Ti 0
FeM2 0.00000 0.17920 0.00000 0.05900 0.00760 Fe 0
MgM2 0.00000 0.17920 0.00000 0.93130 0.00760 Mg 0
MnM2 0.00000 0.17920 0.00000 0.00140 0.00760 Mn 0
TiM3 0.00000 0.00000 0.00000 0.00820 0.00621 Ti 0
FeM3 0.00000 0.00000 0.00000 0.05900 0.00621 Fe 0
MgM3 0.00000 0.00000 0.00000 0.93130 0.00621 Mg 0
MnM3 0.00000 0.00000 0.00000 0.00140 0.00621 Mn 0
CaM4 0.00000 0.27790 0.50000 0.51300 0.01229 Ca 0
NaM4 0.00000 0.27790 0.50000 0.46750 0.01229 Na 0
SiT1 0.27580 0.08480 0.30300 0.94750 0.00545 Si 0
AlT1 0.27580 0.08480 0.30300 0.00770 0.00545 Al 0
TiT1 0.27580 0.08480 0.30300 0.04470 0.00545 Ti 0
SiT2 0.28450 0.17180 0.80830 0.94750 0.00583 Si 0
AlT2 0.28450 0.17180 0.80830 0.00770 0.00583 Al 0
TiT2 0.28450 0.17180 0.80830 0.04470 0.00583 Ti 0

loop_
_cod_changelog_entry_id
_cod_changelog_entry_author
_cod_changelog_entry_date
_cod_changelog_entry_text
1
;cod-tools version 3.8.0
Id: cif_guess_AMCSD_atom_types 9581 2023-05-17 12:35:41Z saulius
;
2023-05-21T08:52:41+03:00
;Derived atom types and hydrogen counts
from atom names that follow the AMCSD naming convention
(Wat == water, O-H == hydroxyl).
;

loop_
_cod_related_entry_id
_cod_related_entry_database
_cod_related_entry_code
1 AMCSD 0006444
